data_4131202
loop_
_publ_author_name
'Clarke, Harriet J.'
'Howe, Ethan N. W.'
'Wu, Xin'
'Sommer, Fabian'
'Yano, Masafumi'
'Light, Mark E.'
'Kubik, Stefan'
'Gale, Philip A.'

_publ_section_title
;
 Transmembrane Fluoride Transport: Direct Measurement and Selectivity
 Studies.
;
_journal_issue 50
_journal_name_full 'Journal of the American Chemical Society'
_journal_page_first 16515
_journal_page_last 16522
_journal_paper_doi 10.1021/jacs.6b10694
_journal_volume 138
_journal_year 2016
_chemical_formula_moiety '1(Cs), F, C38 H48 N10, 2(C2 H6 O)'
_chemical_formula_sum 'C42 H60 Cs F N10 O2'
_chemical_formula_weight 888.91
_space_group_crystal_system triclinic
_space_group_IT_number 2
_space_group_name_Hall '-P 1'
_space_group_name_H-M_alt 'P -1'
_atom_sites_solution_hydrogens mixed
_atom_sites_solution_primary direct
_audit_creation_date 2016-08-01
_audit_creation_method
;
Olex2 1.2
(compiled 2016.02.19 svn.r3266 for OlexSys, GUI svn.r5155)
;
_cell_angle_alpha 117.361(2)
_cell_angle_beta 97.175(2)
_cell_angle_gamma 90.5504(18)
_cell_formula_units_Z 4
_cell_length_a 11.5405(3)
_cell_length_b 20.3342(4)
_cell_length_c 20.4173(5)
_cell_measurement_reflns_used 55544
_cell_measurement_temperature 100(2)
_cell_measurement_theta_max 28.699
_cell_measurement_theta_min 2.966
_cell_volume 4209.71(19)
_computing_cell_refinement
;
CrystalClear-SM Expert 3.1 b27 (Rigaku, 2013)
;
_computing_data_collection
;
CrystalClear-SM Expert 3.1 b27 (Rigaku, 2013)
;
_computing_data_reduction
;
CrystalClear-SM Expert 3.1 b27 (Rigaku, 2013)
;
_computing_molecular_graphics 'Olex2 (Dolomanov et al., 2009)'
_computing_publication_material 'Olex2 (Dolomanov et al., 2009)'
_computing_structure_refinement 'ShelXL (Sheldrick, 2015)'
_computing_structure_solution 'SIR2004 (Burla et al., 2007)'
_diffrn_ambient_temperature 100(2)
_diffrn_detector 'CCD area detector'
_diffrn_detector_area_resol_mean 28.5714
_diffrn_detector_type 'Rigaku HG Saturn724+ (2x2 bin mode)'
_diffrn_measured_fraction_theta_full 0.998
_diffrn_measured_fraction_theta_max 0.998
_diffrn_measurement_device 'four-circle \k diffractometer'
_diffrn_measurement_device_type 'Rigaku AFC12 FRE-HF'
_diffrn_measurement_method 'profile data from \w-scans'
_diffrn_measurement_specimen_support 'MiTeGen MicroMesh'
_diffrn_radiation_collimation 0.3
_diffrn_radiation_monochromator 'Confocal mirrors, HF Varimax'
_diffrn_radiation_probe x-ray
_diffrn_radiation_type MoK\a
_diffrn_radiation_wavelength 0.71073
_diffrn_reflns_av_R_equivalents 0.0333
_diffrn_reflns_av_unetI/netI 0.0381
_diffrn_reflns_Laue_measured_fraction_full 0.998
_diffrn_reflns_Laue_measured_fraction_max 0.998
_diffrn_reflns_limit_h_max 15
_diffrn_reflns_limit_h_min -15
_diffrn_reflns_limit_k_max 27
_diffrn_reflns_limit_k_min -27
_diffrn_reflns_limit_l_max 27
_diffrn_reflns_limit_l_min -27
_diffrn_reflns_number 55544
_diffrn_reflns_point_group_measured_fraction_full 0.998
_diffrn_reflns_point_group_measured_fraction_max 0.998
_diffrn_reflns_theta_full 25.242
_diffrn_reflns_theta_max 28.699
_diffrn_reflns_theta_min 2.966
_diffrn_source 'Rotating Anode'
_diffrn_source_current 55.0
_diffrn_source_power 2.475
_diffrn_source_target Mo
_diffrn_source_type 'Rotating Anode'
_diffrn_source_voltage 45.0
_exptl_absorpt_coefficient_mu 0.932
_exptl_absorpt_correction_T_max 1.00000
_exptl_absorpt_correction_T_min 0.70925
_exptl_absorpt_correction_type multi-scan
_exptl_absorpt_process_details
;
Jacobson, R. (1998). REQAB. Private communication to the 
CrysAlisPro, Agilent Technologies,
Version 1.171.37.35 (release 13-08-2014 CrysAlis171 .NET)
(compiled Aug 13 2014,18:06:01)
;
_exptl_crystal_colour 'clear grayish colourless'
_exptl_crystal_colour_lustre clear
_exptl_crystal_colour_modifier grayish
_exptl_crystal_colour_primary colourless
_exptl_crystal_density_diffrn 1.403
_exptl_crystal_description plate
_exptl_crystal_F_000 1848
_exptl_crystal_preparation 'slow diffusion of a CsF solution in ethanol into the DCM solution of calix'
_exptl_crystal_size_max 0.06
_exptl_crystal_size_mid 0.04
_exptl_crystal_size_min 0.01
_refine_diff_density_max 2.354
_refine_diff_density_min -1.323
_refine_diff_density_rms 0.095
_refine_ls_extinction_method none
_refine_ls_goodness_of_fit_ref 1.027
_refine_ls_hydrogen_treatment mixed
_refine_ls_matrix_type full
_refine_ls_number_parameters 1068
_refine_ls_number_reflns 21736
_refine_ls_number_restraints 890
_refine_ls_restrained_S_all 1.035
_refine_ls_R_factor_all 0.0697
_refine_ls_R_factor_gt 0.0532
_refine_ls_shift/su_max 0.002
_refine_ls_shift/su_mean 0.000
_refine_ls_structure_factor_coef Fsqd
_refine_ls_weighting_details 'w=1/[\s^2^(Fo^2^)+(0.0492P)^2^+10.7966P] where P=(Fo^2^+2Fc^2^)/3'
_refine_ls_weighting_scheme calc
_refine_ls_wR_factor_gt 0.1229
_refine_ls_wR_factor_ref 0.1312
_reflns_Friedel_coverage 0.000
_reflns_number_gt 17410
_reflns_number_total 21736
_reflns_threshold_expression 'I > 2\s(I)'
_cod_data_source_file ja6b10694_si_005.cif
_cod_data_source_block 2016sot0010a_r_100k
_cod_original_cell_volume 4209.68(19)
_cod_database_code 4131202
_shelx_space_group_comment
;
The symmetry employed for this shelxl refinement is uniquely defined
by the following loop, which should always be used as a source of
symmetry information in preference to the above space-group names.
They are only intended as comments.
;
_diffrn_measurement_device_type2 'Rigaku AFC12 (Right)'
_olex2_refinement_description
;
1. Fixed Uiso
 At 1.2 times of:
  All C(H) groups, All C(H,H) groups, All C(H,H,H,H) groups, All N(H) groups
 At 1.5 times of:
  All C(H,H,H) groups, All O(H) groups
2. Restrained distances
 C77-C78
 1.54 with sigma of 0.02
 C78-O3A
 1.4 with sigma of 0.02
3. Uiso/Uaniso restraints and constraints
Uanis(Cs2C) = Uanis(Cs2A) = Uanis(Cs2B) = Uanis(Cs2D)
4. Rigid body (RIGU) restrains
 All non-hydrogen atoms
 with sigma for 1-2 distances of 0.001 and sigma for 1-3 distances of 0.001
5. Others
 Fixed Sof: H78C(0.5) H78D(0.5) H78A(0.5) H78B(0.5) O3A(0.5) H3A(0.5)
 Cs2A(0.85) Cs2D(0.05) Cs2B(0.05) Cs2C(0.05) O3B(0.5) H3B(0.5)
6.a Secondary CH2 refined with riding coordinates:
 C38(H38A,H38B), C65(H65A,H65B), C76(H76A,H76B), C27(H27A,H27B), C28(H28A,
 H28B), C37(H37A,H37B), C66(H66A,H66B), C75(H75A,H75B), C72(H72A,H72B),
 C80(H80A,H80B), C31(H31A,H31B), C33(H33A,H33B), C71(H71A,H71B), C70(H70A,H70B),
  C32(H32A,H32B), C69(H69A,H69B), C34(H34A,H34B), C84(H84A,H84B), C78(H78C,
 H78D), C78(H78A,H78B), C82(H82A,H82B)
6.b Aromatic/amide H refined with riding coordinates:
 N11(H11), N1(H1), N3(H3), N4(H4), N2(H2), N14(H14), N13(H13), N12(H12),
 C55(H55), C5(H5), C17(H17), C56(H56), C4(H4A), C42(H42), C43(H43), C25(H25),
 C18(H18), C24(H24), C30(H30), C63(H63), C49(H49), C68(H68), C12(H12A),
 C50(H50), C35(H35), C11(H11A), C73(H73), C62(H62)
6.c Tetrahedral OH refined with riding coordinates:
 O3A(H3A), O3B(H3B)
6.d Idealised Me refined as rotating group:
 C39(H39A,H39B,H39C), C1(H1A,H1B,H1C), C14(H14A,H14B,H14C), C60(H60A,H60B,
 H60C), C9(H9A,H9B,H9C), C20(H20A,H20B,H20C), C47(H47A,H47B,H47C), C58(H58A,
 H58B,H58C), C8(H8A,H8B,H8C), C22(H22A,H22B,H22C), C79(H79A,H79B,H79C),
 C83(H83A,H83B,H83C), C77(H77A,H77B,H77C), C81(H81A,H81B,H81C)
6.e Idealised tetrahedral OH refined as rotating group:
 O2(H2A), O1(H1D), O4(H4B)
;
_shelx_shelxl_version_number 2014/7
_olex2_submission_original_sample_id 2016so0010a_r_100K
_olex2_submission_special_instructions 'No special instructions were received'

loop_
_space_group_symop_operation_xyz
'x, y, z'
'-x, -y, -z'

loop_
_atom_site_label
_atom_site_type_symbol
_atom_site_fract_x
_atom_site_fract_y
_atom_site_fract_z
_atom_site_U_iso_or_equiv
_atom_site_adp_type
_atom_site_occupancy
_atom_site_site_symmetry_order
_atom_site_calc_flag
_atom_site_refinement_flags_posn
_atom_site_refinement_flags_adp
_atom_site_refinement_flags_occupancy
_atom_site_disorder_assembly
_atom_site_disorder_group
Cs1 Cs 1.89336(2) 0.26501(2) -0.27849(2) 0.03001(6) Uani 1 1 d . U . . .
F1 F 1.57638(15) 0.16811(9) -0.27542(10) 0.0218(4) Uani 1 1 d . U . . .
N11 N 1.1969(2) 0.39551(13) 0.28584(13) 0.0188(4) Uani 1 1 d . U . . .
H11 H 1.1214 0.3873 0.2843 0.023 Uiso 1 1 calc R . . . .
O2 O 1.1165(2) 0.33397(14) -0.15477(14) 0.0349(5) Uani 1 1 d . U . . .
H2A H 1.1580 0.3086 -0.1396 0.052 Uiso 1 1 calc GR . . . .
N1 N 1.5889(2) 0.30470(13) -0.27647(14) 0.0196(4) Uani 1 1 d . U . . .
H1 H 1.5724 0.2612 -0.2790 0.023 Uiso 1 1 calc R . . . .
N3 N 1.7938(2) 0.10828(14) -0.27480(14) 0.0198(4) Uani 1 1 d . U . . .
H3 H 1.7191 0.1160 -0.2733 0.024 Uiso 1 1 calc R . . . .
N4 N 1.7176(2) 0.26600(14) -0.14483(14) 0.0195(5) Uani 1 1 d . U . . .
H4 H 1.6646 0.2327 -0.1792 0.023 Uiso 1 1 calc R . . . .
N2 N 1.6605(2) 0.14571(14) -0.40791(14) 0.0210(5) Uani 1 1 d . U . . .
H2 H 1.6138 0.1444 -0.3775 0.025 Uiso 1 1 calc R . . . .
O1 O 1.3585(3) 0.11075(17) -0.33863(17) 0.0479(7) Uani 1 1 d . U . . .
H1D H 1.4272 0.1281 -0.3180 0.072 Uiso 1 1 calc GR . . . .
N14 N 1.1176(2) 0.35258(14) 0.41625(14) 0.0218(5) Uani 1 1 d . U . . .
H14 H 1.0570 0.3566 0.3879 0.026 Uiso 1 1 calc R . . . .
N7 N 1.3275(2) 0.15747(16) -0.09900(15) 0.0265(5) Uani 1 1 d . U . . .
N13 N 0.9822(2) 0.19541(13) 0.27924(14) 0.0221(5) Uani 1 1 d . U . . .
H13 H 0.9630 0.2390 0.2838 0.026 Uiso 1 1 calc R . . . .
N12 N 1.0519(2) 0.24439(13) 0.15132(14) 0.0199(5) Uani 1 1 d . U . . .
H12 H 1.0131 0.2765 0.1852 0.024 Uiso 1 1 calc R . . . .
N5 N 1.2837(2) 0.25631(15) -0.10412(15) 0.0245(5) Uani 1 1 d . U . . .
N18 N 0.6595(2) 0.34875(17) 0.10638(16) 0.0297(5) Uani 1 1 d . U . . .
N6 N 1.2397(2) 0.19199(16) -0.11455(15) 0.0267(5) Uani 1 1 d . U . . .
N17 N 0.8519(3) 0.60235(17) 0.34042(17) 0.0363(6) Uani 1 1 d . U . . .
N8 N 1.3936(3) -0.08233(17) -0.32518(18) 0.0370(6) Uani 1 1 d . U . . .
C40 C 1.2368(3) 0.46192(17) 0.42545(17) 0.0221(5) Uani 1 1 d . U . . .
C44 C 1.2528(3) 0.37573(16) 0.22446(17) 0.0199(5) Uani 1 1 d . U . . .
C41 C 1.2766(3) 0.43007(16) 0.35004(17) 0.0206(5) Uani 1 1 d . U . . .
C16 C 1.8427(3) 0.07036(16) -0.33888(17) 0.0203(5) Uani 1 1 d . U . . .
C38 C 1.6526(3) -0.00113(16) -0.41107(17) 0.0220(5) Uani 1 1 d . U . . .
H38A H 1.6051 0.0381 -0.3793 0.026 Uiso 1 1 calc R . . . .
H38B H 1.6077 -0.0270 -0.4618 0.026 Uiso 1 1 calc R . . . .
N20 N 0.5966(3) 0.24583(18) 0.09645(18) 0.0358(6) Uani 1 1 d . U . . .
C64 C 1.2172(3) 0.39969(17) 0.44455(17) 0.0234(5) Uani 1 1 d . U . . .
C55 C 1.0164(3) 0.07657(17) 0.22924(18) 0.0252(6) Uani 1 1 d . U . . .
H55 H 1.0239 0.0265 0.1942 0.030 Uiso 1 1 calc R . . . .
N19 N 0.5660(3) 0.31248(18) 0.10985(18) 0.0367(6) Uani 1 1 d . U . . .
C13 C 1.7433(3) 0.09644(17) -0.43644(17) 0.0234(5) Uani 1 1 d . U . . .
C5 C 1.6237(3) 0.39138(17) -0.30952(18) 0.0255(6) Uani 1 1 d . U . . .
H5 H 1.6341 0.4161 -0.3384 0.031 Uiso 1 1 calc R . . . .
C65 C 1.1231(3) 0.50124(16) 0.42380(17) 0.0217(5) Uani 1 1 d . U . . .
H65A H 1.0591 0.4637 0.3903 0.026 Uiso 1 1 calc R . . . .
H65B H 1.1007 0.5255 0.4745 0.026 Uiso 1 1 calc R . . . .
N10 N 1.5626(3) -0.12382(17) -0.3275(2) 0.0407(7) Uani 1 1 d . U . . .
C19 C 1.8787(2) 0.13241(16) -0.21338(17) 0.0200(5) Uani 1 1 d . U . . .
C17 C 1.9603(3) 0.07120(17) -0.31792(18) 0.0245(6) Uani 1 1 d . U . . .
H17 H 2.0164 0.0491 -0.3505 0.029 Uiso 1 1 calc R . . . .
C56 C 1.0423(3) 0.10753(17) 0.30781(18) 0.0253(6) Uani 1 1 d . U . . .
H56 H 1.0699 0.0819 0.3349 0.030 Uiso 1 1 calc R . . . .
C54 C 0.9786(3) 0.13173(16) 0.21277(17) 0.0215(5) Uani 1 1 d . U . . .
C3 C 1.6106(2) 0.37072(16) -0.21147(17) 0.0196(5) Uani 1 1 d . U . . .
C4 C 1.6331(3) 0.42508(17) -0.23110(18) 0.0256(6) Uani 1 1 d . U . . .
H4A H 1.6518 0.4763 -0.1978 0.031 Uiso 1 1 calc R . . . .
C6 C 1.5970(3) 0.31688(16) -0.33670(17) 0.0203(5) Uani 1 1 d . U . . .
C42 C 1.3847(3) 0.42993(18) 0.32878(18) 0.0260(6) Uani 1 1 d . U . . .
H42 H 1.4568 0.4493 0.3612 0.031 Uiso 1 1 calc R . . . .
C43 C 1.3694(3) 0.39552(18) 0.24953(18) 0.0260(6) Uani 1 1 d . U . . .
H43 H 1.4296 0.3877 0.2195 0.031 Uiso 1 1 calc R . . . .
C25 C 1.8103(3) 0.37422(18) -0.06366(18) 0.0259(6) Uani 1 1 d . U . . .
H25 H 1.8298 0.4260 -0.0340 0.031 Uiso 1 1 calc R . . . .
C39 C 1.3324(3) 0.51814(19) 0.48448(18) 0.0296(7) Uani 1 1 d . U . . .
H39A H 1.4028 0.4926 0.4878 0.044 Uiso 1 1 calc GR . . . .
H39B H 1.3043 0.5412 0.5329 0.044 Uiso 1 1 calc GR . . . .
H39C H 1.3513 0.5566 0.4704 0.044 Uiso 1 1 calc GR . . . .
C18 C 1.9839(3) 0.11101(17) -0.23860(18) 0.0240(6) Uani 1 1 d . U . . .
H18 H 2.0583 0.1209 -0.2088 0.029 Uiso 1 1 calc R . . . .
C15 C 1.7682(3) 0.03595(17) -0.41453(18) 0.0228(5) Uani 1 1 d . U . . .
C1 C 1.6064(3) 0.45616(17) -0.07785(18) 0.0264(6) Uani 1 1 d . U . . .
H1A H 1.6764 0.4839 -0.0777 0.040 Uiso 1 1 calc GR . . . .
H1B H 1.6068 0.4595 -0.0284 0.040 Uiso 1 1 calc GR . . . .
H1C H 1.5362 0.4773 -0.0903 0.040 Uiso 1 1 calc GR . . . .
C24 C 1.8789(3) 0.31639(18) -0.06411(18) 0.0254(6) Uani 1 1 d . U . . .
H24 H 1.9529 0.3228 -0.0348 0.030 Uiso 1 1 calc R . . . .
C48 C 1.1415(3) 0.26285(16) 0.12271(16) 0.0199(5) Uani 1 1 d . U . . .
C26 C 1.7104(3) 0.34153(16) -0.11400(16) 0.0200(5) Uani 1 1 d . U . . .
C29 C 1.4007(3) 0.26289(17) -0.08127(16) 0.0216(5) Uani 1 1 d . U . . .
C76 C 0.8249(3) 0.17314(16) 0.14532(16) 0.0219(5) Uani 1 1 d . U . . .
H76A H 0.7657 0.1500 0.1611 0.026 Uiso 1 1 calc R . . . .
H76B H 0.8424 0.2253 0.1843 0.026 Uiso 1 1 calc R . . . .
C23 C 1.8199(2) 0.24989(17) -0.11407(16) 0.0199(5) Uani 1 1 d . U . . .
C2 C 1.6060(3) 0.37477(16) -0.13576(17) 0.0211(5) Uani 1 1 d . U . . .
C14 C 1.8349(3) -0.02218(19) -0.47229(19) 0.0297(7) Uani 1 1 d . U . . .
H14A H 1.9053 0.0020 -0.4766 0.045 Uiso 1 1 calc GR . . . .
H14B H 1.7846 -0.0462 -0.5207 0.045 Uiso 1 1 calc GR . . . .
H14C H 1.8576 -0.0596 -0.4565 0.045 Uiso 1 1 calc GR . . . .
N9 N 1.4586(3) -0.12704(19) -0.3081(2) 0.0465(7) Uani 1 1 d . U . . .
N15 N 1.0306(3) 0.63462(17) 0.34845(19) 0.0399(6) Uani 1 1 d . U . . .
C67 C 1.0263(3) 0.58287(17) 0.37294(18) 0.0281(6) Uani 1 1 d . U . . .
C27 C 1.4919(3) 0.33119(17) -0.13965(16) 0.0207(5) Uani 1 1 d . U . . .
H27A H 1.4240 0.3541 -0.1532 0.025 Uiso 1 1 calc R . . . .
H27B H 1.4907 0.2796 -0.1799 0.025 Uiso 1 1 calc R . . . .
C53 C 0.9380(3) 0.13171(16) 0.13942(16) 0.0209(5) Uani 1 1 d . U . . .
C10 C 1.6605(3) 0.19743(17) -0.43341(17) 0.0226(5) Uani 1 1 d . U . . .
C45 C 1.0791(3) 0.38844(18) 0.14712(19) 0.0252(6) Uani 1 1 d . U . . .
C36 C 1.5640(3) -0.07545(17) -0.35676(18) 0.0271(6) Uani 1 1 d . U . . .
N16 N 0.9252(3) 0.64593(19) 0.32869(19) 0.0433(7) Uani 1 1 d . U . . .
C74 C 0.7092(3) 0.23998(19) 0.08484(17) 0.0266(6) Uani 1 1 d . U . . .
C28 C 1.4777(3) 0.32899(18) -0.06721(17) 0.0239(6) Uani 1 1 d . U . . .
H28A H 1.5557 0.3275 -0.0417 0.029 Uiso 1 1 calc R . . . .
H28B H 1.4434 0.3748 -0.0338 0.029 Uiso 1 1 calc R . . . .
C30 C 1.4292(3) 0.19975(18) -0.07795(19) 0.0268(6) Uani 1 1 d . U . . .
H30 H 1.5046 0.1879 -0.0638 0.032 Uiso 1 1 calc R . . . .
C57 C 1.0206(3) 0.18079(16) 0.33764(17) 0.0222(5) Uani 1 1 d . U . . .
C59 C 1.0270(3) 0.23981(17) 0.41800(17) 0.0248(5) Uani 1 1 d . U . . .
C46 C 1.1835(3) 0.34207(16) 0.14704(17) 0.0212(5) Uani 1 1 d . U . . .
C60 C 1.0488(4) 0.2027(2) 0.4684(2) 0.0337(7) Uani 1 1 d . U . . .
H60A H 0.9859 0.1640 0.4548 0.051 Uiso 1 1 calc GR . . . .
H60B H 1.0504 0.2400 0.5205 0.051 Uiso 1 1 calc GR . . . .
H60C H 1.1241 0.1803 0.4621 0.051 Uiso 1 1 calc GR . . . .
C61 C 1.1256(3) 0.29807(17) 0.43850(17) 0.0241(5) Uani 1 1 d . U . . .
C63 C 1.2903(3) 0.3750(2) 0.4854(2) 0.0339(7) Uani 1 1 d . U . . .
H63 H 1.3658 0.3968 0.5117 0.041 Uiso 1 1 calc R . . . .
C51 C 1.0319(3) 0.16829(16) 0.11926(16) 0.0198(5) Uani 1 1 d . U . . .
C49 C 1.1796(3) 0.19776(17) 0.07226(18) 0.0256(6) Uani 1 1 d . U . . .
H49 H 1.2412 0.1932 0.0439 0.031 Uiso 1 1 calc R . . . .
C37 C 1.6708(3) -0.05695(17) -0.38045(18) 0.0256(6) Uani 1 1 d . U . . .
H37A H 1.6966 -0.1032 -0.4193 0.031 Uiso 1 1 calc R . . . .
H37B H 1.7342 -0.0362 -0.3373 0.031 Uiso 1 1 calc R . . . .
C68 C 0.9123(3) 0.56163(19) 0.3686(2) 0.0316(6) Uani 1 1 d . U . . .
H68 H 0.8820 0.5266 0.3820 0.038 Uiso 1 1 calc R . . . .
C66 C 1.1372(3) 0.55932(17) 0.3972(2) 0.0283(6) Uani 1 1 d . U . . .
H66A H 1.1832 0.6036 0.4381 0.034 Uiso 1 1 calc R . . . .
H66B H 1.1830 0.5391 0.3551 0.034 Uiso 1 1 calc R . . . .
C12 C 1.7979(3) 0.1176(2) -0.4801(2) 0.0350(8) Uani 1 1 d . U . . .
H12A H 1.8598 0.0941 -0.5069 0.042 Uiso 1 1 calc R . . . .
C9 C 1.5724(3) 0.28863(19) -0.46978(19) 0.0313(7) Uani 1 1 d . U . . .
H9A H 1.5157 0.3266 -0.4586 0.047 Uiso 1 1 calc GR . . . .
H9B H 1.5512 0.2495 -0.5213 0.047 Uiso 1 1 calc GR . . . .
H9C H 1.6509 0.3113 -0.4636 0.047 Uiso 1 1 calc GR . . . .
C50 C 1.1104(3) 0.13839(17) 0.07005(18) 0.0249(6) Uani 1 1 d . U . . .
H50 H 1.1173 0.0870 0.0397 0.030 Uiso 1 1 calc R . . . .
C52 C 0.9121(3) 0.05087(17) 0.07882(19) 0.0266(6) Uani 1 1 d . U . . .
C75 C 0.7731(3) 0.17212(19) 0.07202(18) 0.0276(6) Uani 1 1 d . U . . .
H75A H 0.8370 0.1691 0.0428 0.033 Uiso 1 1 calc R . . . .
H75B H 0.7184 0.1274 0.0425 0.033 Uiso 1 1 calc R . . . .
C35 C 1.4553(3) -0.04933(19) -0.3559(2) 0.0308(6) Uani 1 1 d . U . . .
H35 H 1.4286 -0.0152 -0.3732 0.037 Uiso 1 1 calc R . . . .
C7 C 1.5712(3) 0.25491(17) -0.41642(17) 0.0232(5) Uani 1 1 d . U . . .
C20 C 1.7433(3) 0.12767(19) -0.12962(19) 0.0262(6) Uani 1 1 d . U . . .
H20A H 1.6754 0.1262 -0.1644 0.039 Uiso 1 1 calc GR . . . .
H20B H 1.7246 0.1524 -0.0786 0.039 Uiso 1 1 calc GR . . . .
H20C H 1.7632 0.0769 -0.1420 0.039 Uiso 1 1 calc GR . . . .
C47 C 1.2612(3) 0.34344(19) 0.09220(19) 0.0297(7) Uani 1 1 d . U . . .
H47A H 1.2875 0.3949 0.1069 0.045 Uiso 1 1 calc GR . . . .
H47B H 1.2165 0.3210 0.0419 0.045 Uiso 1 1 calc GR . . . .
H47C H 1.3295 0.3152 0.0926 0.045 Uiso 1 1 calc GR . . . .
C11 C 1.7454(3) 0.1810(2) -0.4783(2) 0.0344(7) Uani 1 1 d . U . . .
H11A H 1.7657 0.2074 -0.5038 0.041 Uiso 1 1 calc R . . . .
C58 C 0.9100(3) 0.27561(18) 0.42922(18) 0.0267(6) Uani 1 1 d . U . . .
H58A H 0.8967 0.3010 0.3984 0.040 Uiso 1 1 calc GR . . . .
H58B H 0.9120 0.3116 0.4818 0.040 Uiso 1 1 calc GR . . . .
H58C H 0.8464 0.2371 0.4146 0.040 Uiso 1 1 calc GR . . . .
C73 C 0.7497(3) 0.3058(2) 0.09065(19) 0.0306(6) Uani 1 1 d . U . . .
H73 H 0.8258 0.3185 0.0848 0.037 Uiso 1 1 calc R . . . .
C8 C 1.4492(3) 0.21620(18) -0.42946(19) 0.0280(6) Uani 1 1 d . U . . .
H8A H 1.4479 0.1937 -0.3962 0.042 Uiso 1 1 calc GR . . . .
H8B H 1.4316 0.1775 -0.4814 0.042 Uiso 1 1 calc GR . . . .
H8C H 1.3903 0.2528 -0.4191 0.042 Uiso 1 1 calc GR . . . .
C21 C 1.8489(3) 0.17115(17) -0.13554(17) 0.0221(5) Uani 1 1 d . U . . .
C62 C 1.2328(3) 0.3111(2) 0.4811(2) 0.0332(7) Uani 1 1 d . U . . .
H62 H 1.2634 0.2823 0.5040 0.040 Uiso 1 1 calc R . . . .
C22 C 1.9545(3) 0.1730(2) -0.08074(19) 0.0285(6) Uani 1 1 d . U . . .
H22A H 1.9705 0.1222 -0.0912 0.043 Uiso 1 1 calc GR . . . .
H22B H 1.9371 0.2006 -0.0296 0.043 Uiso 1 1 calc GR . . . .
H22C H 2.0232 0.1976 -0.0864 0.043 Uiso 1 1 calc GR . . . .
C72 C 0.6561(4) 0.4270(2) 0.1259(2) 0.0403(8) Uani 1 1 d . U . . .
H72A H 0.5745 0.4380 0.1153 0.048 Uiso 1 1 calc R . . . .
H72B H 0.7045 0.4389 0.0954 0.048 Uiso 1 1 calc R . . . .
C80 C 1.1283(3) 0.4088(2) -0.0992(2) 0.0333(7) Uani 1 1 d . U . . .
H80A H 1.2101 0.4295 -0.0904 0.040 Uiso 1 1 calc R . . . .
H80B H 1.1090 0.4122 -0.0519 0.040 Uiso 1 1 calc R . . . .
C31 C 1.3046(4) 0.0842(2) -0.1038(2) 0.0402(8) Uani 1 1 d . U . . .
H31A H 1.2202 0.0772 -0.1021 0.048 Uiso 1 1 calc R . . . .
H31B H 1.3488 0.0836 -0.0593 0.048 Uiso 1 1 calc R . . . .
C33 C 1.2628(4) 0.0075(2) -0.2426(2) 0.0439(8) Uani 1 1 d . U . . .
H33A H 1.2872 0.0458 -0.2564 0.053 Uiso 1 1 calc R . . . .
H33B H 1.1799 0.0132 -0.2346 0.053 Uiso 1 1 calc R . . . .
C79 C 1.0459(3) 0.4523(2) -0.1251(2) 0.0368(8) Uani 1 1 d . U . . .
H79A H 1.0611 0.4452 -0.1740 0.055 Uiso 1 1 calc GR . . . .
H79B H 1.0585 0.5052 -0.0891 0.055 Uiso 1 1 calc GR . . . .
H79C H 0.9648 0.4348 -0.1288 0.055 Uiso 1 1 calc GR . . . .
C71 C 0.7031(4) 0.4755(2) 0.2098(2) 0.0439(9) Uani 1 1 d . U . . .
H71A H 0.6616 0.4581 0.2392 0.053 Uiso 1 1 calc R . . . .
H71B H 0.7873 0.4683 0.2184 0.053 Uiso 1 1 calc R . . . .
C70 C 0.6890(4) 0.5567(2) 0.2375(2) 0.0422(8) Uani 1 1 d . U . . .
H70A H 0.6058 0.5639 0.2255 0.051 Uiso 1 1 calc R . . . .
H70B H 0.7361 0.5755 0.2114 0.051 Uiso 1 1 calc R . . . .
C32 C 1.3362(4) 0.0198(2) -0.1719(2) 0.0434(8) Uani 1 1 d . U . . .
H32A H 1.4193 0.0280 -0.1755 0.052 Uiso 1 1 calc R . . . .
H32B H 1.3285 -0.0258 -0.1662 0.052 Uiso 1 1 calc R . . . .
C69 C 0.7267(4) 0.6011(2) 0.3204(2) 0.0443(8) Uani 1 1 d . U . . .
H69A H 0.7041 0.6526 0.3373 0.053 Uiso 1 1 calc R . . . .
H69B H 0.6854 0.5792 0.3463 0.053 Uiso 1 1 calc R . . . .
C34 C 1.2736(4) -0.0707(2) -0.3076(2) 0.0458(8) Uani 1 1 d . U . . .
H34A H 1.2480 -0.1089 -0.2940 0.055 Uiso 1 1 calc R . . . .
H34B H 1.2207 -0.0772 -0.3525 0.055 Uiso 1 1 calc R . . . .
C84 C 1.2826(6) 0.1596(4) -0.3023(4) 0.0843(17) Uani 1 1 d . U . . .
H84A H 1.2226 0.1315 -0.2924 0.101 Uiso 1 1 calc R . . . .
H84B H 1.3261 0.1950 -0.2532 0.101 Uiso 1 1 calc R . . . .
C83 C 1.2249(9) 0.2001(6) -0.3298(5) 0.154(5) Uani 1 1 d . U . . .
H83A H 1.1710 0.1673 -0.3748 0.231 Uiso 1 1 calc GR . . . .
H83B H 1.2810 0.2275 -0.3424 0.231 Uiso 1 1 calc GR . . . .
H83C H 1.1804 0.2353 -0.2925 0.231 Uiso 1 1 calc GR . . . .
C78 C 1.4525(5) 0.1010(3) 0.1100(3) 0.0684(13) Uani 1 1 d D U . . .
H78C H 1.4215 0.1472 0.1455 0.082 Uiso 0.5 1 calc R . P A 2
H78D H 1.5312 0.0991 0.1343 0.082 Uiso 0.5 1 calc R . P A 2
H78A H 1.5347 0.0919 0.1217 0.082 Uiso 0.5 1 calc R . P B 1
H78B H 1.4429 0.0940 0.0582 0.082 Uiso 0.5 1 calc R . P B 1
C77 C 1.3804(5) 0.0406(3) 0.1079(4) 0.0715(14) Uani 1 1 d D U . . .
H77A H 1.2984 0.0436 0.0906 0.107 Uiso 1 1 calc GR . . . .
H77B H 1.3871 0.0448 0.1580 0.107 Uiso 1 1 calc GR . . . .
H77C H 1.4071 -0.0071 0.0738 0.107 Uiso 1 1 calc GR . . . .
O3A O 1.4720(7) 0.1132(4) 0.0514(4) 0.071(2) Uani 0.5 1 d D U P C 2
H3A H 1.4753 0.0723 0.0137 0.106 Uiso 0.5 1 calc R . P C 2
F2 F 0.97591(15) 0.33522(9) 0.28563(9) 0.0209(3) Uani 1 1 d . U . . .
O4 O 0.7917(2) 0.39880(15) 0.34540(15) 0.0388(6) Uani 1 1 d . U . . .
H4B H 0.8496 0.3749 0.3291 0.058 Uiso 1 1 calc GR . . . .
C82 C 0.6911(4) 0.3592(2) 0.3012(2) 0.0450(9) Uani 1 1 d . U . . .
H82A H 0.7016 0.3403 0.2484 0.054 Uiso 1 1 calc R . . . .
H82B H 0.6267 0.3928 0.3109 0.054 Uiso 1 1 calc R . . . .
C81 C 0.6562(4) 0.2951(3) 0.3136(3) 0.0545(11) Uani 1 1 d . U . . .
H81A H 0.5914 0.2645 0.2751 0.082 Uiso 1 1 calc GR . . . .
H81B H 0.6314 0.3138 0.3628 0.082 Uiso 1 1 calc GR . . . .
H81C H 0.7232 0.2651 0.3109 0.082 Uiso 1 1 calc GR . . . .
Cs2A Cs 1.27797(8) 0.23093(4) 0.28063(5) 0.03827(13) Uani 0.85 1 d . U P D 1
Cs2D Cs 1.3124(7) 0.2456(5) 0.2970(5) 0.03827(13) Uani 0.05 1 d . U P E 1
Cs2B Cs 1.2491(10) 0.2283(8) 0.2847(9) 0.03827(13) Uani 0.05 1 d . U P F 1
Cs2C Cs 1.2782(14) 0.2171(6) 0.2611(6) 0.03827(13) Uani 0.05 1 d . U P G 1
O3B O 1.4435(5) 0.1670(4) 0.1498(4) 0.0491(13) Uani 0.5 1 d . U P C 1
H3B H 1.4080 0.1853 0.1243 0.074 Uiso 0.5 1 calc R . P C 1
H45A H 1.027(3) 0.393(2) 0.180(2) 0.022(9) Uiso 1 1 d . . . . .
H52A H 0.887(3) 0.049(2) 0.031(2) 0.031(10) Uiso 1 1 d . . . . .
H52B H 0.979(3) 0.024(2) 0.076(2) 0.027(9) Uiso 1 1 d . . . . .
H45B H 1.108(3) 0.439(2) 0.164(2) 0.022(9) Uiso 1 1 d . . . . .
H45C H 1.036(4) 0.366(2) 0.098(3) 0.046(12) Uiso 1 1 d . . . . .
H52C H 0.845(4) 0.024(2) 0.087(2) 0.040(11) Uiso 1 1 d . . . . .

loop_
_atom_site_aniso_label
_atom_site_aniso_U_11
_atom_site_aniso_U_22
_atom_site_aniso_U_33
_atom_site_aniso_U_23
_atom_site_aniso_U_13
_atom_site_aniso_U_12
Cs1 0.02902(11) 0.02901(11) 0.03800(12) 0.02237(9) -0.00164(8) -0.00558(8)
F1 0.0203(8) 0.0197(8) 0.0254(9) 0.0105(7) 0.0026(7) 0.0011(6)
N11 0.0187(9) 0.0166(10) 0.0194(9) 0.0064(8) 0.0051(7) 0.0021(8)
O2 0.0367(14) 0.0313(11) 0.0333(12) 0.0136(10) -0.0011(10) 0.0060(9)
N1 0.0225(12) 0.0167(9) 0.0208(9) 0.0102(7) 0.0022(8) 0.0009(8)
N3 0.0178(9) 0.0209(11) 0.0244(9) 0.0135(8) 0.0038(7) 0.0026(8)
N4 0.0181(10) 0.0206(9) 0.0197(10) 0.0099(8) 0.0005(8) -0.0001(7)
N2 0.0246(11) 0.0214(10) 0.0209(11) 0.0125(9) 0.0056(9) 0.0031(8)
O1 0.0363(14) 0.0545(17) 0.0548(17) 0.0322(15) -0.0135(12) -0.0159(12)
N14 0.0246(10) 0.0228(10) 0.0202(11) 0.0117(9) 0.0030(8) 0.0064(8)
N7 0.0271(11) 0.0288(10) 0.0254(12) 0.0127(9) 0.0089(9) 0.0028(8)
N13 0.0342(13) 0.0132(9) 0.0211(9) 0.0088(8) 0.0085(8) 0.0055(8)
N12 0.0257(11) 0.0145(9) 0.0180(10) 0.0047(8) 0.0095(8) 0.0027(7)
N5 0.0217(10) 0.0299(11) 0.0236(12) 0.0133(10) 0.0056(8) 0.0022(8)
N18 0.0275(11) 0.0362(10) 0.0251(13) 0.0143(9) 0.0019(9) 0.0058(8)
N6 0.0244(10) 0.0306(11) 0.0263(13) 0.0132(10) 0.0079(9) 0.0016(8)
N17 0.0486(12) 0.0317(13) 0.0305(14) 0.0144(11) 0.0108(9) 0.0193(9)
N8 0.0446(12) 0.0289(13) 0.0376(15) 0.0149(12) 0.0096(10) -0.0083(9)
C40 0.0213(11) 0.0222(10) 0.0194(10) 0.0064(8) 0.0043(8) 0.0034(8)
C44 0.0222(10) 0.0155(11) 0.0213(9) 0.0067(8) 0.0081(7) 0.0027(8)
C41 0.0196(10) 0.0181(11) 0.0205(9) 0.0058(8) 0.0041(7) 0.0028(8)
C16 0.0224(10) 0.0165(11) 0.0261(9) 0.0126(8) 0.0067(7) 0.0028(8)
C38 0.0243(11) 0.0171(11) 0.0247(13) 0.0099(10) 0.0031(9) 0.0024(9)
N20 0.0264(11) 0.0379(12) 0.0405(16) 0.0162(11) 0.0043(10) 0.0029(9)
C64 0.0239(11) 0.0248(10) 0.0198(12) 0.0088(9) 0.0037(9) 0.0051(8)
C55 0.0329(15) 0.0164(10) 0.0285(11) 0.0106(9) 0.0107(10) 0.0053(10)
N19 0.0287(11) 0.0397(12) 0.0415(17) 0.0185(12) 0.0054(10) 0.0054(9)
C13 0.0264(12) 0.0224(10) 0.0239(12) 0.0120(10) 0.0066(10) 0.0045(9)
C5 0.0311(15) 0.0204(11) 0.0277(11) 0.0130(9) 0.0058(10) 0.0006(9)
C65 0.0237(11) 0.0166(11) 0.0222(13) 0.0059(10) 0.0068(9) 0.0029(9)
N10 0.0543(14) 0.0290(13) 0.0477(17) 0.0241(14) 0.0128(12) 0.0027(11)
C19 0.0191(10) 0.0201(11) 0.0255(9) 0.0147(8) 0.0028(7) 0.0014(8)
C17 0.0226(11) 0.0232(13) 0.0302(12) 0.0137(10) 0.0069(8) 0.0046(9)
C56 0.0322(15) 0.0197(11) 0.0293(11) 0.0141(9) 0.0109(10) 0.0079(10)
C54 0.0279(13) 0.0146(10) 0.0221(9) 0.0071(8) 0.0096(8) 0.0035(9)
C3 0.0184(12) 0.0172(10) 0.0222(9) 0.0083(8) 0.0026(8) 0.0011(8)
C4 0.0310(15) 0.0187(11) 0.0272(11) 0.0107(9) 0.0049(10) -0.0009(9)
C6 0.0204(12) 0.0203(10) 0.0227(9) 0.0123(7) 0.0025(8) 0.0020(8)
C42 0.0205(11) 0.0272(14) 0.0254(11) 0.0075(10) 0.0058(8) 0.0018(9)
C43 0.0220(11) 0.0267(14) 0.0257(11) 0.0081(10) 0.0080(8) 0.0019(9)
C25 0.0242(12) 0.0251(11) 0.0243(13) 0.0090(10) -0.0006(10) -0.0024(9)
C39 0.0266(13) 0.0308(14) 0.0221(13) 0.0047(11) 0.0033(10) -0.0012(11)
C18 0.0195(11) 0.0248(13) 0.0308(12) 0.0153(10) 0.0042(8) 0.0033(9)
C15 0.0250(11) 0.0194(10) 0.0259(10) 0.0116(8) 0.0053(8) 0.0038(8)
C1 0.0307(15) 0.0198(11) 0.0242(13) 0.0062(9) 0.0049(11) 0.0025(10)
C24 0.0220(11) 0.0291(11) 0.0233(12) 0.0117(10) -0.0003(9) -0.0015(9)
C48 0.0246(11) 0.0182(9) 0.0157(11) 0.0062(8) 0.0064(9) 0.0014(7)
C26 0.0206(10) 0.0205(10) 0.0189(11) 0.0090(9) 0.0037(8) 0.0000(7)
C29 0.0207(10) 0.0266(11) 0.0178(12) 0.0096(9) 0.0067(9) 0.0033(8)
C76 0.0260(11) 0.0189(12) 0.0179(11) 0.0054(10) 0.0062(9) 0.0011(9)
C23 0.0161(10) 0.0267(10) 0.0199(11) 0.0135(8) 0.0028(8) 0.0011(7)
C2 0.0218(10) 0.0186(10) 0.0211(10) 0.0078(8) 0.0029(8) 0.0006(8)
C14 0.0334(15) 0.0270(13) 0.0286(13) 0.0114(11) 0.0094(11) 0.0091(11)
N9 0.0575(14) 0.0369(15) 0.0541(19) 0.0265(15) 0.0168(13) -0.0017(11)
N15 0.0589(14) 0.0284(13) 0.0374(16) 0.0184(13) 0.0112(11) 0.0089(10)
C67 0.0436(12) 0.0178(12) 0.0221(13) 0.0061(11) 0.0140(10) 0.0117(9)
C27 0.0207(11) 0.0211(12) 0.0197(11) 0.0085(10) 0.0044(9) 0.0024(9)
C53 0.0266(11) 0.0143(10) 0.0197(10) 0.0053(8) 0.0072(8) 0.0010(8)
C10 0.0300(12) 0.0219(10) 0.0196(12) 0.0128(9) 0.0032(9) 0.0022(9)
C45 0.0301(13) 0.0225(13) 0.0244(14) 0.0120(12) 0.0042(11) 0.0032(10)
C36 0.0366(12) 0.0152(12) 0.0259(14) 0.0073(11) 0.0019(10) -0.0046(9)
N16 0.0608(14) 0.0339(14) 0.0389(16) 0.0189(13) 0.0116(11) 0.0123(11)
C74 0.0267(11) 0.0323(11) 0.0179(13) 0.0098(10) 0.0003(9) 0.0020(9)
C28 0.0236(13) 0.0263(12) 0.0203(12) 0.0091(10) 0.0056(9) 0.0004(10)
C30 0.0251(11) 0.0291(11) 0.0289(15) 0.0149(11) 0.0072(10) 0.0047(9)
C57 0.0293(14) 0.0194(10) 0.0234(9) 0.0132(8) 0.0096(8) 0.0055(9)
C59 0.0354(12) 0.0218(10) 0.0219(10) 0.0128(9) 0.0085(8) 0.0089(8)
C46 0.0255(11) 0.0178(10) 0.0202(10) 0.0082(8) 0.0061(8) 0.0004(8)
C60 0.0509(19) 0.0310(15) 0.0288(14) 0.0207(13) 0.0104(13) 0.0106(14)
C61 0.0326(11) 0.0236(10) 0.0199(12) 0.0127(9) 0.0061(9) 0.0091(8)
C63 0.0319(13) 0.0378(14) 0.0345(16) 0.0207(13) -0.0027(11) 0.0046(11)
C51 0.0251(11) 0.0146(10) 0.0171(11) 0.0046(8) 0.0056(9) 0.0011(8)
C49 0.0287(13) 0.0188(10) 0.0247(13) 0.0042(9) 0.0121(11) 0.0006(9)
C37 0.0314(13) 0.0172(12) 0.0274(14) 0.0106(11) 0.0010(10) 0.0000(10)
C68 0.0414(12) 0.0269(13) 0.0305(16) 0.0147(13) 0.0124(10) 0.0152(10)
C66 0.0371(13) 0.0177(12) 0.0316(15) 0.0106(12) 0.0139(11) 0.0055(10)
C12 0.0435(16) 0.0345(15) 0.0407(17) 0.0247(14) 0.0226(14) 0.0143(13)
C9 0.0437(18) 0.0294(15) 0.0269(14) 0.0189(12) 0.0023(12) 0.0040(13)
C50 0.0289(13) 0.0171(10) 0.0243(13) 0.0041(9) 0.0107(11) 0.0014(9)
C52 0.0360(16) 0.0155(11) 0.0238(13) 0.0037(9) 0.0108(11) -0.0009(10)
C75 0.0297(14) 0.0303(13) 0.0205(12) 0.0097(10) 0.0042(10) 0.0031(10)
C35 0.0349(12) 0.0239(13) 0.0335(16) 0.0133(13) 0.0049(10) -0.0051(10)
C7 0.0295(12) 0.0213(10) 0.0207(10) 0.0120(8) 0.0011(8) 0.0023(8)
C20 0.0238(12) 0.0328(14) 0.0301(15) 0.0215(13) 0.0037(10) 0.0007(10)
C47 0.0362(15) 0.0285(15) 0.0261(13) 0.0124(12) 0.0119(11) -0.0015(12)
C11 0.0451(16) 0.0342(14) 0.0375(16) 0.0247(13) 0.0194(14) 0.0119(12)
C58 0.0360(13) 0.0237(13) 0.0220(14) 0.0107(12) 0.0095(10) 0.0078(10)
C73 0.0279(12) 0.0347(12) 0.0305(16) 0.0158(11) 0.0057(10) 0.0058(9)
C8 0.0292(12) 0.0259(14) 0.0295(15) 0.0147(12) -0.0011(10) 0.0018(10)
C21 0.0193(11) 0.0267(11) 0.0248(10) 0.0160(8) 0.0027(8) 0.0024(8)
C62 0.0368(13) 0.0354(14) 0.0317(15) 0.0203(13) 0.0001(11) 0.0073(10)
C22 0.0237(12) 0.0405(17) 0.0279(13) 0.0220(13) 0.0019(10) 0.0055(11)
C72 0.0382(18) 0.0387(12) 0.0452(16) 0.0207(11) 0.0051(13) 0.0092(11)
C80 0.0369(17) 0.0306(13) 0.0298(15) 0.0130(12) 0.0002(12) 0.0004(11)
C31 0.0449(19) 0.0308(12) 0.0486(17) 0.0197(11) 0.0148(14) 0.0037(11)
C33 0.0417(18) 0.0408(16) 0.0483(15) 0.0179(13) 0.0158(13) -0.0018(13)
C79 0.0424(18) 0.0316(15) 0.0318(18) 0.0121(14) -0.0002(14) 0.0045(13)
C71 0.040(2) 0.0410(14) 0.0457(16) 0.0170(12) 0.0006(14) 0.0107(12)
C70 0.0437(19) 0.0441(15) 0.0420(15) 0.0224(12) 0.0071(13) 0.0141(13)
C32 0.0457(19) 0.0325(14) 0.0492(15) 0.0146(12) 0.0157(13) 0.0037(13)
C69 0.0484(15) 0.0444(17) 0.0412(15) 0.0200(13) 0.0094(11) 0.0210(12)
C34 0.0442(15) 0.0411(16) 0.0477(17) 0.0153(14) 0.0148(12) -0.0107(12)
C84 0.071(3) 0.114(4) 0.069(3) 0.043(3) 0.011(2) 0.021(3)
C83 0.181(8) 0.239(9) 0.143(7) 0.148(7) 0.124(6) 0.150(8)
C78 0.072(3) 0.064(2) 0.072(3) 0.034(2) 0.009(2) -0.002(2)
C77 0.056(3) 0.065(2) 0.101(4) 0.049(3) -0.002(3) -0.003(2)
O3A 0.077(5) 0.064(4) 0.067(3) 0.028(3) 0.005(3) -0.015(4)
F2 0.0232(8) 0.0164(8) 0.0219(8) 0.0073(7) 0.0056(7) 0.0033(6)
O4 0.0378(12) 0.0418(14) 0.0380(13) 0.0164(11) 0.0178(10) 0.0166(10)
C82 0.0409(16) 0.0509(19) 0.0451(19) 0.0222(16) 0.0128(14) 0.0108(14)
C81 0.058(2) 0.053(2) 0.050(3) 0.0233(19) 0.002(2) -0.0011(18)
Cs2A 0.0404(4) 0.0297(3) 0.0506(4) 0.0241(3) 0.0037(4) 0.0104(3)
Cs2D 0.0404(4) 0.0297(3) 0.0506(4) 0.0241(3) 0.0037(4) 0.0104(3)
Cs2B 0.0404(4) 0.0297(3) 0.0506(4) 0.0241(3) 0.0037(4) 0.0104(3)
Cs2C 0.0404(4) 0.0297(3) 0.0506(4) 0.0241(3) 0.0037(4) 0.0104(3)
O3B 0.049(3) 0.058(2) 0.055(3) 0.037(2) 0.018(3) -0.002(2)

loop_
_atom_type_symbol
_atom_type_description
_atom_type_scat_dispersion_real
_atom_type_scat_dispersion_imag
_atom_type_scat_source
C C 0.0033 0.0016 'International Tables Vol C Tables 4.2.6.8 and 6.1.1.4'
H H 0.0000 0.0000 'International Tables Vol C Tables 4.2.6.8 and 6.1.1.4'
Cs Cs -0.3680 2.1192 'International Tables Vol C Tables 4.2.6.8 and 6.1.1.4'
F F 0.0171 0.0103 'International Tables Vol C Tables 4.2.6.8 and 6.1.1.4'
N N 0.0061 0.0033 'International Tables Vol C Tables 4.2.6.8 and 6.1.1.4'
O O 0.0106 0.0060 'International Tables Vol C Tables 4.2.6.8 and 6.1.1.4'

loop_
_geom_angle_atom_site_label_1
_geom_angle_atom_site_label_2
_geom_angle_atom_site_label_3
_geom_angle
C44 N11 H11 125.0
C44 N11 C41 110.0(2)
C41 N11 H11 125.0
C80 O2 H2A 109.5
C3 N1 H1 125.0
C6 N1 H1 125.0
C6 N1 C3 110.0(2)
C16 N3 H3 124.9
C16 N3 C19 110.1(2)
C19 N3 H3 124.9
C26 N4 H4 124.9
C26 N4 C23 110.3(2)
C23 N4 H4 124.9
C13 N2 H2 124.8
C13 N2 C10 110.4(3)
C10 N2 H2 124.8
C84 O1 H1D 109.5
C64 N14 H14 124.8
C64 N14 C61 110.5(3)
C61 N14 H14 124.8
N6 N7 C30 110.8(3)
N6 N7 C31 119.8(3)
C30 N7 C31 129.3(3)
C54 N13 H13 125.1
C54 N13 C57 109.8(2)
C57 N13 H13 125.1
C48 N12 H12 124.9
C48 N12 C51 110.2(2)
C51 N12 H12 124.9
N6 N5 C29 109.2(3)
N19 N18 C73 110.9(3)
N19 N18 C72 119.4(3)
C73 N18 C72 129.4(3)
N5 N6 N7 107.2(3)
N16 N17 C68 110.8(3)
N16 N17 C69 120.1(3)
C68 N17 C69 129.0(4)
N9 N8 C35 110.7(3)
N9 N8 C34 121.1(3)
C35 N8 C34 128.1(4)
C41 C40 C64 108.6(2)
C41 C40 C65 109.5(3)
C41 C40 C39 109.6(3)
C64 C40 C65 111.1(2)
C64 C40 C39 108.5(3)
C39 C40 C65 109.5(3)
N11 C44 C46 120.6(3)
C43 C44 N11 107.5(3)
C43 C44 C46 131.9(3)
N11 C41 C40 120.7(3)
C42 C41 N11 107.1(3)
C42 C41 C40 132.2(3)
N3 C16 C15 121.1(3)
C17 C16 N3 107.2(3)
C17 C16 C15 131.7(3)
H38A C38 H38B 107.7
C15 C38 H38A 108.8
C15 C38 H38B 108.8
C37 C38 H38A 108.8
C37 C38 H38B 108.8
C37 C38 C15 113.9(3)
N19 N20 C74 109.6(3)
N14 C64 C40 122.4(3)
C63 C64 N14 107.2(3)
C63 C64 C40 130.3(3)
C56 C55 H55 126.1
C54 C55 H55 126.1
C54 C55 C56 107.8(3)
N20 N19 N18 106.6(3)
N2 C13 C15 122.3(3)
C12 C13 N2 107.1(3)
C12 C13 C15 130.5(3)
C4 C5 H5 126.0
C6 C5 H5 126.0
C6 C5 C4 108.0(3)
C40 C65 H65A 109.2
C40 C65 H65B 109.2
H65A C65 H65B 107.9
C66 C65 C40 112.2(3)
C66 C65 H65A 109.2
C66 C65 H65B 109.2
N9 N10 C36 109.3(3)
N3 C19 C21 121.6(3)
C18 C19 N3 107.5(3)
C18 C19 C21 130.8(3)
C16 C17 H17 126.0
C16 C17 C18 108.1(3)
C18 C17 H17 126.0
C55 C56 H56 126.1
C57 C56 C55 107.7(3)
C57 C56 H56 126.1
N13 C54 C53 120.9(3)
C55 C54 N13 107.2(3)
C55 C54 C53 131.8(3)
N1 C3 C2 121.9(3)
C4 C3 N1 107.0(3)
C4 C3 C2 131.0(3)
C5 C4 H4A 126.1
C3 C4 C5 107.8(3)
C3 C4 H4A 126.1
N1 C6 C7 122.1(3)
C5 C6 N1 107.1(3)
C5 C6 C7 130.7(3)
C41 C42 H42 126.1
C41 C42 C43 107.8(3)
C43 C42 H42 126.1
C44 C43 C42 107.7(3)
C44 C43 H43 126.2
C42 C43 H43 126.2
C24 C25 H25 126.2
C26 C25 H25 126.2
C26 C25 C24 107.5(3)
C40 C39 H39A 109.5
C40 C39 H39B 109.5
C40 C39 H39C 109.5
H39A C39 H39B 109.5
H39A C39 H39C 109.5
H39B C39 H39C 109.5
C19 C18 C17 107.1(3)
C19 C18 H18 126.4
C17 C18 H18 126.4
C16 C15 C38 109.7(3)
C16 C15 C14 109.8(3)
C13 C15 C16 108.2(2)
C13 C15 C38 110.8(3)
C13 C15 C14 108.6(3)
C14 C15 C38 109.7(3)
H1A C1 H1B 109.5
H1A C1 H1C 109.5
H1B C1 H1C 109.5
C2 C1 H1A 109.5
C2 C1 H1B 109.5
C2 C1 H1C 109.5
C25 C24 H24 125.9
C23 C24 C25 108.2(3)
C23 C24 H24 125.9
N12 C48 C46 122.6(3)
C49 C48 N12 107.2(3)
C49 C48 C46 130.2(3)
N4 C26 C2 121.6(2)
C25 C26 N4 107.2(3)
C25 C26 C2 131.2(3)
N5 C29 C28 122.4(3)
N5 C29 C30 107.7(3)
C30 C29 C28 129.8(3)
H76A C76 H76B 107.8
C53 C76 H76A 108.9
C53 C76 H76B 108.9
C75 C76 H76A 108.9
C75 C76 H76B 108.9
C75 C76 C53 113.2(2)
N4 C23 C21 121.8(3)
C24 C23 N4 106.8(3)
C24 C23 C21 131.3(3)
C3 C2 C1 108.9(3)
C3 C2 C27 108.8(2)
C1 C2 C27 109.9(2)
C26 C2 C3 110.5(2)
C26 C2 C1 109.2(2)
C26 C2 C27 109.5(2)
C15 C14 H14A 109.5
C15 C14 H14B 109.5
C15 C14 H14C 109.5
H14A C14 H14B 109.5
H14A C14 H14C 109.5
H14B C14 H14C 109.5
N10 N9 N8 107.3(3)
N16 N15 C67 109.0(3)
N15 C67 C68 108.9(3)
N15 C67 C66 119.0(3)
C68 C67 C66 132.1(3)
C2 C27 H27A 108.7
C2 C27 H27B 108.7
H27A C27 H27B 107.6
C28 C27 C2 114.4(2)
C28 C27 H27A 108.7
C28 C27 H27B 108.7
C54 C53 C76 109.4(2)
C54 C53 C52 108.2(3)
C51 C53 C54 110.6(2)
C51 C53 C76 110.1(2)
C51 C53 C52 109.0(2)
C52 C53 C76 109.5(3)
N2 C10 C7 122.1(3)
C11 C10 N2 106.9(3)
C11 C10 C7 130.8(3)
C46 C45 H45A 117(2)
C46 C45 H45B 109(2)
C46 C45 H45C 108(3)
H45A C45 H45B 103(3)
H45A C45 H45C 107(3)
H45B C45 H45C 113(3)
N10 C36 C37 122.3(3)
C35 C36 N10 107.1(3)
C35 C36 C37 130.6(3)
N15 N16 N17 107.7(3)
N20 C74 C75 123.1(3)
N20 C74 C73 107.5(3)
C73 C74 C75 129.4(3)
C29 C28 C27 111.7(2)
C29 C28 H28A 109.3
C29 C28 H28B 109.3
C27 C28 H28A 109.3
C27 C28 H28B 109.3
H28A C28 H28B 107.9
N7 C30 C29 105.2(3)
N7 C30 H30 127.4
C29 C30 H30 127.4
N13 C57 C59 121.5(3)
C56 C57 N13 107.4(3)
C56 C57 C59 131.0(3)
C57 C59 C60 108.6(3)
C57 C59 C58 109.2(3)
C60 C59 C58 109.0(3)
C61 C59 C57 111.0(3)
C61 C59 C60 108.9(3)
C61 C59 C58 110.2(3)
C44 C46 C45 109.2(2)
C44 C46 C47 109.5(3)
C48 C46 C44 110.3(2)
C48 C46 C45 110.4(3)
C48 C46 C47 108.9(2)
C47 C46 C45 108.6(3)
C59 C60 H60A 109.5
C59 C60 H60B 109.5
C59 C60 H60C 109.5
H60A C60 H60B 109.5
H60A C60 H60C 109.5
H60B C60 H60C 109.5
N14 C61 C59 122.3(3)
C62 C61 N14 106.5(3)
C62 C61 C59 131.1(3)
C64 C63 H63 126.2
C64 C63 C62 107.5(3)
C62 C63 H63 126.2
N12 C51 C53 122.2(3)
C50 C51 N12 106.9(3)
C50 C51 C53 130.9(3)
C48 C49 H49 126.2
C48 C49 C50 107.6(3)
C50 C49 H49 126.2
C38 C37 H37A 108.9
C38 C37 H37B 108.9
C36 C37 C38 113.4(3)
C36 C37 H37A 108.9
C36 C37 H37B 108.9
H37A C37 H37B 107.7
N17 C68 C67 103.6(3)
N17 C68 H68 128.2
C67 C68 H68 128.2
C65 C66 H66A 108.5
C65 C66 H66B 108.5
C67 C66 C65 115.0(3)
C67 C66 H66A 108.5
C67 C66 H66B 108.5
H66A C66 H66B 107.5
C13 C12 H12A 126.2
C13 C12 C11 107.6(3)
C11 C12 H12A 126.2
H9A C9 H9B 109.5
H9A C9 H9C 109.5
H9B C9 H9C 109.5
C7 C9 H9A 109.5
C7 C9 H9B 109.5
C7 C9 H9C 109.5
C51 C50 C49 108.1(3)
C51 C50 H50 126.0
C49 C50 H50 126.0
C53 C52 H52A 110(2)
C53 C52 H52B 111(2)
C53 C52 H52C 113(2)
H52A C52 H52B 109(3)
H52A C52 H52C 105(3)
H52B C52 H52C 109(3)
C76 C75 H75A 109.2
C76 C75 H75B 109.2
C74 C75 C76 112.0(3)
C74 C75 H75A 109.2
C74 C75 H75B 109.2
H75A C75 H75B 107.9
N8 C35 C36 105.5(3)
N8 C35 H35 127.2
C36 C35 H35 127.2
C6 C7 C9 108.8(3)
C6 C7 C8 109.6(3)
C10 C7 C6 112.0(2)
C10 C7 C9 108.9(3)
C10 C7 C8 108.6(3)
C9 C7 C8 108.8(3)
H20A C20 H20B 109.5
H20A C20 H20C 109.5
H20B C20 H20C 109.5
C21 C20 H20A 109.5
C21 C20 H20B 109.5
C21 C20 H20C 109.5
C46 C47 H47A 109.5
C46 C47 H47B 109.5
C46 C47 H47C 109.5
H47A C47 H47B 109.5
H47A C47 H47C 109.5
H47B C47 H47C 109.5
C10 C11 C12 108.1(3)
C10 C11 H11A 126.0
C12 C11 H11A 126.0
C59 C58 H58A 109.5
C59 C58 H58B 109.5
C59 C58 H58C 109.5
H58A C58 H58B 109.5
H58A C58 H58C 109.5
H58B C58 H58C 109.5
N18 C73 C74 105.3(3)
N18 C73 H73 127.3
C74 C73 H73 127.3
C7 C8 H8A 109.5
C7 C8 H8B 109.5
C7 C8 H8C 109.5
H8A C8 H8B 109.5
H8A C8 H8C 109.5
H8B C8 H8C 109.5
C19 C21 C23 111.7(2)
C19 C21 C20 109.4(3)
C19 C21 C22 109.0(3)
C23 C21 C20 109.5(2)
C23 C21 C22 108.3(3)
C22 C21 C20 108.9(3)
C61 C62 C63 108.3(3)
C61 C62 H62 125.8
C63 C62 H62 125.8
C21 C22 H22A 109.5
C21 C22 H22B 109.5
C21 C22 H22C 109.5
H22A C22 H22B 109.5
H22A C22 H22C 109.5
H22B C22 H22C 109.5
N18 C72 H72A 109.7
N18 C72 H72B 109.7
N18 C72 C71 110.0(3)
H72A C72 H72B 108.2
C71 C72 H72A 109.7
C71 C72 H72B 109.7
O2 C80 H80A 110.0
O2 C80 H80B 110.0
O2 C80 C79 108.6(3)
H80A C80 H80B 108.4
C79 C80 H80A 110.0
C79 C80 H80B 110.0
N7 C31 H31A 108.4
N7 C31 H31B 108.4
N7 C31 C32 115.3(3)
H31A C31 H31B 107.5
C32 C31 H31A 108.4
C32 C31 H31B 108.4
H33A C33 H33B 107.9
C32 C33 H33A 109.2
C32 C33 H33B 109.2
C32 C33 C34 112.0(4)
C34 C33 H33A 109.2
C34 C33 H33B 109.2
C80 C79 H79A 109.5
C80 C79 H79B 109.5
C80 C79 H79C 109.5
H79A C79 H79B 109.5
H79A C79 H79C 109.5
H79B C79 H79C 109.5
C72 C71 H71A 108.8
C72 C71 H71B 108.8
H71A C71 H71B 107.7
C70 C71 C72 114.0(3)
C70 C71 H71A 108.8
C70 C71 H71B 108.8
C71 C70 H70A 109.1
C71 C70 H70B 109.1
C71 C70 C69 112.3(3)
H70A C70 H70B 107.9
C69 C70 H70A 109.1
C69 C70 H70B 109.1
C31 C32 H32A 108.8
C31 C32 H32B 108.8
C33 C32 C31 113.9(4)
C33 C32 H32A 108.8
C33 C32 H32B 108.8
H32A C32 H32B 107.7
N17 C69 C70 111.9(3)
N17 C69 H69A 109.2
N17 C69 H69B 109.2
C70 C69 H69A 109.2
C70 C69 H69B 109.2
H69A C69 H69B 107.9
N8 C34 C33 112.5(3)
N8 C34 H34A 109.1
N8 C34 H34B 109.1
C33 C34 H34A 109.1
C33 C34 H34B 109.1
H34A C34 H34B 107.8
O1 C84 H84A 106.6
O1 C84 H84B 106.6
H84A C84 H84B 106.6
C83 C84 O1 122.8(6)
C83 C84 H84A 106.6
C83 C84 H84B 106.6
C84 C83 H83A 109.5
C84 C83 H83B 109.5
C84 C83 H83C 109.5
H83A C83 H83B 109.5
H83A C83 H83C 109.5
H83B C83 H83C 109.5
H78C C78 H78D 106.0
H78A C78 H78B 106.3
C77 C78 H78C 105.3
C77 C78 H78D 105.3
C77 C78 H78A 106.1
C77 C78 H78B 106.1
O3A C78 H78C 105.3
O3A C78 H78D 105.3
O3A C78 C77 128.0(6)
O3B C78 H78A 106.1
O3B C78 H78B 106.1
O3B C78 C77 124.8(6)
C78 C77 H77A 109.5
C78 C77 H77B 109.5
C78 C77 H77C 109.5
H77A C77 H77B 109.5
H77A C77 H77C 109.5
H77B C77 H77C 109.5
C78 O3A H3A 109.5
C82 O4 H4B 109.5
O4 C82 H82A 108.9
O4 C82 H82B 108.9
O4 C82 C81 113.5(4)
H82A C82 H82B 107.7
C81 C82 H82A 108.9
C81 C82 H82B 108.9
C82 C81 H81A 109.5
C82 C81 H81B 109.5
C82 C81 H81C 109.5
H81A C81 H81B 109.5
H81A C81 H81C 109.5
H81B C81 H81C 109.5
C78 O3B H3B 109.5

loop_
_geom_bond_atom_site_label_1
_geom_bond_atom_site_label_2
_geom_bond_distance
N11 H11 0.8800
N11 C44 1.375(4)
N11 C41 1.378(4)
O2 H2A 0.8400
O2 C80 1.412(4)
N1 H1 0.8800
N1 C3 1.378(4)
N1 C6 1.375(4)
N3 H3 0.8800
N3 C16 1.375(4)
N3 C19 1.375(4)
N4 H4 0.8800
N4 C26 1.374(4)
N4 C23 1.381(4)
N2 H2 0.8800
N2 C13 1.370(4)
N2 C10 1.371(4)
O1 H1D 0.8400
O1 C84 1.344(7)
N14 H14 0.8800
N14 C64 1.370(4)
N14 C61 1.377(4)
N7 N6 1.326(4)
N7 C30 1.347(4)
N7 C31 1.467(5)
N13 H13 0.8800
N13 C54 1.375(4)
N13 C57 1.379(4)
N12 H12 0.8800
N12 C48 1.376(4)
N12 C51 1.379(4)
N5 N6 1.311(4)
N5 C29 1.357(4)
N18 N19 1.329(4)
N18 C73 1.339(4)
N18 C72 1.455(5)
N17 N16 1.337(5)
N17 C68 1.360(4)
N17 C69 1.449(5)
N8 N9 1.323(5)
N8 C35 1.357(4)
N8 C34 1.468(5)
C40 C41 1.506(4)
C40 C64 1.508(5)
C40 C65 1.548(4)
C40 C39 1.535(4)
C44 C43 1.366(4)
C44 C46 1.512(4)
C41 C42 1.370(4)
C16 C17 1.368(4)
C16 C15 1.510(4)
C38 H38A 0.9900
C38 H38B 0.9900
C38 C15 1.551(4)
C38 C37 1.532(4)
N20 N19 1.315(4)
N20 C74 1.347(4)
C64 C63 1.369(5)
C55 H55 0.9500
C55 C56 1.417(5)
C55 C54 1.371(4)
C13 C15 1.508(4)
C13 C12 1.366(5)
C5 H5 0.9500
C5 C4 1.411(5)
C5 C6 1.369(4)
C65 H65A 0.9900
C65 H65B 0.9900
C65 C66 1.525(4)
N10 N9 1.320(5)
N10 C36 1.366(4)
C19 C18 1.374(4)
C19 C21 1.502(4)
C17 H17 0.9500
C17 C18 1.426(5)
C56 H56 0.9500
C56 C57 1.365(4)
C54 C53 1.512(4)
C3 C4 1.370(4)
C3 C2 1.517(4)
C4 H4A 0.9500
C6 C7 1.521(4)
C42 H42 0.9500
C42 C43 1.423(5)
C43 H43 0.9500
C25 H25 0.9500
C25 C24 1.421(5)
C25 C26 1.374(4)
C39 H39A 0.9800
C39 H39B 0.9800
C39 H39C 0.9800
C18 H18 0.9500
C15 C14 1.531(4)
C1 H1A 0.9800
C1 H1B 0.9800
C1 H1C 0.9800
C1 C2 1.529(4)
C24 H24 0.9500
C24 C23 1.369(4)
C48 C46 1.505(4)
C48 C49 1.371(4)
C26 C2 1.505(4)
C29 C28 1.496(4)
C29 C30 1.358(4)
C76 H76A 0.9900
C76 H76B 0.9900
C76 C53 1.547(4)
C76 C75 1.531(4)
C23 C21 1.506(4)
C2 C27 1.553(4)
C14 H14A 0.9800
C14 H14B 0.9800
C14 H14C 0.9800
N15 C67 1.360(4)
N15 N16 1.290(5)
C67 C68 1.360(5)
C67 C66 1.478(5)
C27 H27A 0.9900
C27 H27B 0.9900
C27 C28 1.529(4)
C53 C51 1.508(4)
C53 C52 1.533(4)
C10 C7 1.513(4)
C10 C11 1.364(5)
C45 C46 1.537(4)
C45 H45A 0.93(4)
C45 H45B 0.97(4)
C45 H45C 0.95(5)
C36 C37 1.484(5)
C36 C35 1.366(5)
C74 C75 1.501(5)
C74 C73 1.360(5)
C28 H28A 0.9900
C28 H28B 0.9900
C30 H30 0.9500
C57 C59 1.515(4)
C59 C60 1.531(4)
C59 C61 1.507(5)
C59 C58 1.533(4)
C46 C47 1.529(4)
C60 H60A 0.9800
C60 H60B 0.9800
C60 H60C 0.9800
C61 C62 1.368(5)
C63 H63 0.9500
C63 C62 1.414(5)
C51 C50 1.370(4)
C49 H49 0.9500
C49 C50 1.422(4)
C37 H37A 0.9900
C37 H37B 0.9900
C68 H68 0.9500
C66 H66A 0.9900
C66 H66B 0.9900
C12 H12A 0.9500
C12 C11 1.416(5)
C9 H9A 0.9800
C9 H9B 0.9800
C9 H9C 0.9800
C9 C7 1.532(4)
C50 H50 0.9500
C52 H52A 0.96(4)
C52 H52B 0.95(4)
C52 H52C 1.01(4)
C75 H75A 0.9900
C75 H75B 0.9900
C35 H35 0.9500
C7 C8 1.538(5)
C20 H20A 0.9800
C20 H20B 0.9800
C20 H20C 0.9800
C20 C21 1.547(4)
C47 H47A 0.9800
C47 H47B 0.9800
C47 H47C 0.9800
C11 H11A 0.9500
C58 H58A 0.9800
C58 H58B 0.9800
C58 H58C 0.9800
C73 H73 0.9500
C8 H8A 0.9800
C8 H8B 0.9800
C8 H8C 0.9800
C21 C22 1.536(4)
C62 H62 0.9500
C22 H22A 0.9800
C22 H22B 0.9800
C22 H22C 0.9800
C72 H72A 0.9900
C72 H72B 0.9900
C72 C71 1.550(6)
C80 H80A 0.9900
C80 H80B 0.9900
C80 C79 1.512(5)
C31 H31A 0.9900
C31 H31B 0.9900
C31 C32 1.498(5)
C33 H33A 0.9900
C33 H33B 0.9900
C33 C32 1.491(6)
C33 C34 1.554(6)
C79 H79A 0.9800
C79 H79B 0.9800
C79 H79C 0.9800
C71 H71A 0.9900
C71 H71B 0.9900
C71 C70 1.498(6)
C70 H70A 0.9900
C70 H70B 0.9900
C70 C69 1.507(6)
C32 H32A 0.9900
C32 H32B 0.9900
C69 H69A 0.9900
C69 H69B 0.9900
C34 H34A 0.9900
C34 H34B 0.9900
C84 H84A 0.9900
C84 H84B 0.9900
C84 C83 1.335(10)
C83 H83A 0.9800
C83 H83B 0.9800
C83 H83C 0.9800
C78 H78C 0.9900
C78 H78D 0.9900
C78 H78A 0.9900
C78 H78B 0.9900
C78 C77 1.460(7)
C78 O3A 1.370(8)
C78 O3B 1.221(8)
C77 H77A 0.9800
C77 H77B 0.9800
C77 H77C 0.9800
O3A H3A 0.8400
O4 H4B 0.8400
O4 C82 1.365(5)
C82 H82A 0.9900
C82 H82B 0.9900
C82 C81 1.497(7)
C81 H81A 0.9800
C81 H81B 0.9800
C81 H81C 0.9800
O3B H3B 0.8400

loop_
_geom_torsion_atom_site_label_1
_geom_torsion_atom_site_label_2
_geom_torsion_atom_site_label_3
_geom_torsion_atom_site_label_4
_geom_torsion
N11 C44 C43 C42 -1.3(4)
N11 C44 C46 C48 -74.2(3)
N11 C44 C46 C45 47.3(4)
N11 C44 C46 C47 166.0(3)
N11 C41 C42 C43 1.1(4)
N1 C3 C4 C5 0.6(4)
N1 C3 C2 C1 -167.4(3)
N1 C3 C2 C26 72.7(3)
N1 C3 C2 C27 -47.6(4)
N1 C6 C7 C10 -67.0(4)
N1 C6 C7 C9 172.6(3)
N1 C6 C7 C8 53.7(4)
N3 C16 C17 C18 -0.1(3)
N3 C16 C15 C38 -41.3(4)
N3 C16 C15 C13 79.7(3)
N3 C16 C15 C14 -162.0(3)
N3 C19 C18 C17 -1.3(3)
N3 C19 C21 C23 -74.8(3)
N3 C19 C21 C20 46.7(4)
N3 C19 C21 C22 165.6(3)
N4 C26 C2 C3 -76.3(3)
N4 C26 C2 C1 163.9(3)
N4 C26 C2 C27 43.5(4)
N4 C23 C21 C19 71.0(3)
N4 C23 C21 C20 -50.3(4)
N4 C23 C21 C22 -168.9(3)
N2 C13 C15 C16 -78.0(4)
N2 C13 C15 C38 42.2(4)
N2 C13 C15 C14 162.8(3)
N2 C13 C12 C11 -0.6(4)
N2 C10 C7 C6 75.6(4)
N2 C10 C7 C9 -164.0(3)
N2 C10 C7 C8 -45.6(4)
N2 C10 C11 C12 0.1(4)
N14 C64 C63 C62 0.2(4)
N14 C61 C62 C63 0.5(4)
N7 C31 C32 C33 -66.7(5)
N13 C54 C53 C76 -45.7(4)
N13 C54 C53 C51 75.7(3)
N13 C54 C53 C52 -165.0(3)
N13 C57 C59 C60 168.9(3)
N13 C57 C59 C61 -71.5(4)
N13 C57 C59 C58 50.2(4)
N12 C48 C46 C44 73.3(4)
N12 C48 C46 C45 -47.4(4)
N12 C48 C46 C47 -166.5(3)
N12 C48 C49 C50 0.4(4)
N12 C51 C50 C49 0.0(4)
N5 C29 C28 C27 -70.1(4)
N5 C29 C30 N7 -0.1(3)
N18 C72 C71 C70 -172.6(3)
N6 N7 C30 C29 -0.2(4)
N6 N7 C31 C32 102.8(4)
N6 N5 C29 C28 177.7(3)
N6 N5 C29 C30 0.3(3)
C40 C41 C42 C43 -176.3(3)
C40 C64 C63 C62 -175.1(3)
C40 C65 C66 C67 162.7(3)
C44 N11 C41 C40 175.9(3)
C44 N11 C41 C42 -1.9(3)
C41 N11 C44 C43 2.0(3)
C41 N11 C44 C46 -175.3(3)
C41 C40 C64 N14 -79.7(3)
C41 C40 C64 C63 94.9(4)
C41 C40 C65 C66 -54.4(3)
C41 C42 C43 C44 0.1(4)
C16 N3 C19 C18 1.3(3)
C16 N3 C19 C21 -175.9(3)
C16 C17 C18 C19 0.9(4)
N20 C74 C75 C76 -84.9(4)
N20 C74 C73 N18 0.6(4)
C64 N14 C61 C59 177.8(3)
C64 N14 C61 C62 -0.4(4)
C64 C40 C41 N11 80.4(3)
C64 C40 C41 C42 -102.5(4)
C64 C40 C65 C66 -174.4(3)
C64 C63 C62 C61 -0.4(4)
C55 C56 C57 N13 -0.1(4)
C55 C56 C57 C59 176.7(3)
C55 C54 C53 C76 134.3(3)
C55 C54 C53 C51 -104.3(4)
C55 C54 C53 C52 15.1(5)
N19 N18 C73 C74 -0.5(4)
N19 N18 C72 C71 92.0(4)
N19 N20 C74 C75 176.7(3)
N19 N20 C74 C73 -0.6(4)
C13 N2 C10 C7 174.7(3)
C13 N2 C10 C11 -0.5(4)
C13 C12 C11 C10 0.3(5)
C5 C6 C7 C10 117.4(4)
C5 C6 C7 C9 -3.1(5)
C5 C6 C7 C8 -122.0(4)
C65 C40 C41 N11 -41.2(4)
C65 C40 C41 C42 136.0(4)
C65 C40 C64 N14 40.7(4)
C65 C40 C64 C63 -144.6(4)
N10 C36 C37 C38 -179.6(3)
N10 C36 C35 N8 0.8(4)
C19 N3 C16 C17 -0.7(3)
C19 N3 C16 C15 178.3(3)
C17 C16 C15 C38 137.5(3)
C17 C16 C15 C13 -101.6(4)
C17 C16 C15 C14 16.8(5)
C56 C55 C54 N13 0.7(4)
C56 C55 C54 C53 -179.3(3)
C56 C57 C59 C60 -7.5(5)
C56 C57 C59 C61 112.1(4)
C56 C57 C59 C58 -126.2(4)
C54 N13 C57 C56 0.6(4)
C54 N13 C57 C59 -176.6(3)
C54 C55 C56 C57 -0.4(4)
C54 C53 C51 N12 -78.6(3)
C54 C53 C51 C50 101.5(4)
C3 N1 C6 C5 -0.2(3)
C3 N1 C6 C7 -176.7(3)
C3 C2 C27 C28 178.4(2)
C4 C5 C6 N1 0.5(4)
C4 C5 C6 C7 176.7(3)
C4 C3 C2 C1 11.8(4)
C4 C3 C2 C26 -108.1(4)
C4 C3 C2 C27 131.6(3)
C6 N1 C3 C4 -0.3(3)
C6 N1 C3 C2 179.1(3)
C6 C5 C4 C3 -0.7(4)
C43 C44 C46 C48 109.2(4)
C43 C44 C46 C45 -129.3(4)
C43 C44 C46 C47 -10.6(5)
C25 C24 C23 N4 0.8(4)
C25 C24 C23 C21 -177.9(3)
C25 C26 C2 C3 104.8(4)
C25 C26 C2 C1 -14.9(5)
C25 C26 C2 C27 -135.3(3)
C39 C40 C41 N11 -161.3(3)
C39 C40 C41 C42 15.9(5)
C39 C40 C64 N14 161.2(3)
C39 C40 C64 C63 -24.1(5)
C39 C40 C65 C66 65.8(3)
C18 C19 C21 C23 108.8(4)
C18 C19 C21 C20 -129.8(3)
C18 C19 C21 C22 -10.9(5)
C15 C16 C17 C18 -179.0(3)
C15 C38 C37 C36 163.2(3)
C15 C13 C12 C11 -175.8(3)
C1 C2 C27 C28 -62.4(3)
C24 C25 C26 N4 -0.3(4)
C24 C25 C26 C2 178.6(3)
C24 C23 C21 C19 -110.4(4)
C24 C23 C21 C20 128.2(3)
C24 C23 C21 C22 9.7(5)
C48 N12 C51 C53 -179.6(3)
C48 N12 C51 C50 0.3(4)
C48 C49 C50 C51 -0.3(4)
C26 N4 C23 C24 -1.1(3)
C26 N4 C23 C21 177.8(3)
C26 C25 C24 C23 -0.3(4)
C26 C2 C27 C28 57.6(3)
C29 N5 N6 N7 -0.3(3)
C76 C53 C51 N12 42.4(4)
C76 C53 C51 C50 -137.5(3)
C23 N4 C26 C25 0.9(3)
C23 N4 C26 C2 -178.2(3)
C2 C3 C4 C5 -178.7(3)
C2 C27 C28 C29 -155.1(3)
N9 N8 C35 C36 -0.5(4)
N9 N8 C34 C33 108.0(4)
N9 N10 C36 C37 176.9(3)
N9 N10 C36 C35 -1.0(4)
N15 C67 C68 N17 0.4(4)
N15 C67 C66 C65 179.9(3)
C67 N15 N16 N17 0.3(4)
C53 C76 C75 C74 -150.0(3)
C53 C51 C50 C49 179.8(3)
C10 N2 C13 C15 176.3(3)
C10 N2 C13 C12 0.7(4)
C36 N10 N9 N8 0.7(4)
N16 N17 C68 C67 -0.2(4)
N16 N17 C69 C70 76.3(5)
N16 N15 C67 C68 -0.5(4)
N16 N15 C67 C66 178.6(3)
C74 N20 N19 N18 0.3(4)
C28 C29 C30 N7 -177.2(3)
C30 N7 N6 N5 0.3(3)
C30 N7 C31 C32 -79.6(5)
C30 C29 C28 C27 106.7(4)
C57 N13 C54 C55 -0.8(4)
C57 N13 C54 C53 179.2(3)
C57 C59 C61 N14 76.5(4)
C57 C59 C61 C62 -105.7(4)
C59 C61 C62 C63 -177.5(3)
C46 C44 C43 C42 175.6(3)
C46 C48 C49 C50 179.9(3)
C60 C59 C61 N14 -164.0(3)
C60 C59 C61 C62 13.8(5)
C61 N14 C64 C40 175.9(3)
C61 N14 C64 C63 0.2(4)
C51 N12 C48 C46 -180.0(3)
C51 N12 C48 C49 -0.5(4)
C49 C48 C46 C44 -106.0(4)
C49 C48 C46 C45 133.2(4)
C49 C48 C46 C47 14.1(5)
C37 C38 C15 C16 -53.9(3)
C37 C38 C15 C13 -173.3(3)
C37 C38 C15 C14 66.9(3)
C37 C36 C35 N8 -176.8(3)
C68 N17 N16 N15 -0.1(4)
C68 N17 C69 C70 -100.7(5)
C68 C67 C66 C65 -1.3(5)
C66 C67 C68 N17 -178.5(3)
C12 C13 C15 C16 96.5(4)
C12 C13 C15 C38 -143.2(4)
C12 C13 C15 C14 -22.7(5)
C52 C53 C51 N12 162.5(3)
C52 C53 C51 C50 -17.4(5)
C75 C76 C53 C54 -176.7(2)
C75 C76 C53 C51 61.6(3)
C75 C76 C53 C52 -58.2(3)
C75 C74 C73 N18 -176.4(3)
C35 N8 N9 N10 -0.1(4)
C35 N8 C34 C33 -68.7(5)
C35 C36 C37 C38 -2.2(5)
C7 C10 C11 C12 -174.5(3)
C11 C10 C7 C6 -110.5(4)
C11 C10 C7 C9 9.9(5)
C11 C10 C7 C8 128.3(4)
C58 C59 C61 N14 -44.6(4)
C58 C59 C61 C62 133.2(4)
C73 N18 N19 N20 0.2(4)
C73 N18 C72 C71 -81.2(5)
C73 C74 C75 C76 91.7(4)
C21 C19 C18 C17 175.5(3)
C72 N18 N19 N20 -174.2(3)
C72 N18 C73 C74 173.1(3)
C72 C71 C70 C69 175.3(4)
C31 N7 N6 N5 178.4(3)
C31 N7 C30 C29 -178.0(3)
C71 C70 C69 N17 67.9(5)
C32 C33 C34 N8 -61.5(5)
C69 N17 N16 N15 -177.6(3)
C69 N17 C68 C67 177.0(3)
C34 N8 N9 N10 -177.4(3)
C34 N8 C35 C36 176.5(3)
C34 C33 C32 C31 -163.9(3)
